data_7113603
loop_
_publ_author_name
'Terada, Masako'
'Higashihara, Gou'
'Inagaki, Akiko'
'Akita, Munetaka'

_publ_section_title
;
 \m4-Dicarbyne complex with a dimetallacyclobutatriene core:
  A new binding mode of C2 species
;
_journal_coden_ASTM CHCOFS
_journal_issue 24
_journal_name_full
;
 Chemical Communications (Cambridge, United Kingdom)
;
_journal_page_first 2984
_journal_page_last 2985
_journal_paper_doi 10.1039/b310484b
_journal_year 2003
_chemical_formula_moiety 'C62.40 H58.50 Fe2 O9.85 Ru2 '
_chemical_formula_sum 'C62.4 H58.5 Fe2 O9.85 Ru2'
_chemical_formula_weight 1279.88
_space_group_IT_number 14
_symmetry_cell_setting monoclinic
_symmetry_Int_Tables_number 14
_symmetry_space_group_name_Hall '-P 2ybc'
_symmetry_space_group_name_H-M 'P 1 21/c 1'
_audit_creation_date 'Sat Jul  5 23:50:46 2003'
_audit_creation_method 'by teXsan'
_cell_angle_alpha 90
_cell_angle_beta 94.693(2)
_cell_angle_gamma 90
_cell_formula_units_Z 4
_cell_length_a 9.4754(6)
_cell_length_b 25.543(2)
_cell_length_c 24.493(2)
_cell_measurement_reflns_used 26163
_cell_measurement_temperature 213.2
_cell_measurement_theta_max 27.5
_cell_measurement_theta_min 1.1
_cell_volume 5908.2(8)
_computing_cell_refinement PROCESS-AUTO
_computing_data_collection PROCESS-AUTO
_computing_data_reduction 'teXsan Ver. 1.11'
_computing_publication_material 'teXsan Ver. 1.11'
_computing_structure_refinement SHELXL97
_computing_structure_solution SIR88
_diffrn_ambient_temperature 213(2)
_diffrn_detector_area_resol_mean 10.00
_diffrn_measurement_device_type 'Rigaku RAXIS-IV Imaging Plate'
_diffrn_measurement_method \w
_diffrn_radiation_type 'Mo K\a'
_diffrn_radiation_wavelength 0.7107
_diffrn_reflns_av_R_equivalents 0.000
_diffrn_reflns_limit_h_max 12
_diffrn_reflns_limit_h_min 0
_diffrn_reflns_limit_k_max 33
_diffrn_reflns_limit_k_min 0
_diffrn_reflns_limit_l_max 31
_diffrn_reflns_limit_l_min -31
_diffrn_reflns_number 29677
_diffrn_reflns_theta_max 27.49
_exptl_absorpt_coefficient_mu 1.038
_exptl_absorpt_correction_T_max 0.901
_exptl_absorpt_correction_T_min 0.812
_exptl_absorpt_correction_type multi-scan
_exptl_absorpt_process_details '(Higashi, 1995)'
_exptl_crystal_colour unknown
_exptl_crystal_density_diffrn 1.439
_exptl_crystal_density_method 'not measured'
_exptl_crystal_description unknown
_exptl_crystal_size_max 0.100
_exptl_crystal_size_mid 0.100
_exptl_crystal_size_min 0.100
_refine_diff_density_max 0.58
_refine_diff_density_min -0.90
_refine_ls_extinction_coef 0.0000
_refine_ls_extinction_expression Fc^*^=kFc[1+0.001xFc^2^\l^3^/sin(2\q)]^-1/4^
_refine_ls_extinction_method SHELXL
_refine_ls_goodness_of_fit_ref 0.788
_refine_ls_hydrogen_treatment noref
_refine_ls_number_parameters 669
_refine_ls_number_reflns 4613
_refine_ls_R_factor_gt 0.0816
_refine_ls_shift/su_max 0.0010
_refine_ls_structure_factor_coef Fsqd
_refine_ls_weighting_details 'w = 1/[\s^2^(Fo^2^) + (0.1000P)^2^+0.0000P] where P=(Fo^2^+2Fc^2^)/3'
_refine_ls_weighting_scheme calc
_refine_ls_wR_factor_ref 0.2133
_reflns_number_gt 4613
_reflns_number_total 12677
_reflns_threshold_expression >2.0sigma(I)
_cod_duplicate_entry 7103912
_cod_data_source_file b310484b.txt
_cod_data_source_block compound_3
_cod_original_cell_volume 5908.3(7)
_cod_original_formula_sum 'C62.40 H58.50 Fe2 O9.85 Ru2 '
_cod_database_code 7113603

loop_
_symmetry_equiv_pos_as_xyz
x,y,z
-x,1/2+y,1/2-z
-x,-y,-z
x,1/2-y,1/2+z

loop_
_atom_site_label
_atom_site_type_symbol
_atom_site_fract_x
_atom_site_fract_y
_atom_site_fract_z
_atom_site_U_iso_or_equiv
_atom_site_adp_type
_atom_site_occupancy
_atom_site_calc_flag
_atom_site_refinement_flags
Ru(1) Ru 0.40339(9) 0.12125(4) 0.69322(3) 0.0374(2) Uani 1.00 d .
Ru(2) Ru 0.53825(9) 0.06754(3) 0.78608(3) 0.0352(2) Uani 1.00 d .
Fe(1) Fe 0.1734(2) 0.09722(6) 0.62865(6) 0.0420(4) Uani 1.00 d .
Fe(2) Fe 0.5860(2) -0.08855(6) 0.81980(7) 0.0471(4) Uani 1.00 d .
O(01) O 0.3159(7) 0.0875(3) 0.7615(3) 0.036(2) Uani 1.00 d .
O(02) O 0.0099(8) 0.0622(4) 0.7177(3) 0.068(2) Uani 1.00 d .
O(03) O 0.1928(7) 0.2056(3) 0.6668(3) 0.049(2) Uani 1.00 d .
O(04) O 0.3764(9) 0.0126(4) 0.6456(3) 0.073(3) Uani 1.00 d .
O(05) O 0.5756(8) 0.1639(4) 0.6057(3) 0.062(2) Uani 1.00 d .
O(06) O 0.6756(8) 0.0104(3) 0.6947(3) 0.059(2) Uani 1.00 d .
O(07) O 0.8244(8) 0.0650(3) 0.8456(4) 0.064(2) Uani 1.00 d .
O(08) O 0.861(1) -0.0575(4) 0.7854(4) 0.088(3) Uani 1.00 d .
O(09) O 0.678(1) -0.0894(5) 0.9360(4) 0.109(4) Uani 1.00 d .
O(51) O 0.121(3) -0.141(1) 0.599(1) 0.2454(1) Uiso 0.85 d P
C(01) C 0.354(1) 0.1092(4) 0.8113(4) 0.037(2) Uani 1.00 d .
C(1) C 0.439(1) 0.0158(4) 0.8470(4) 0.035(2) Uani 1.00 d .
C(2) C 0.507(1) -0.0206(4) 0.8293(4) 0.040(3) Uani 1.00 d .
C(02) C 0.080(1) 0.0775(5) 0.6838(5) 0.052(3) Uani 1.00 d .
C(03) C 0.234(1) 0.1622(4) 0.6639(4) 0.036(2) Uani 1.00 d .
C(04) C 0.331(1) 0.0565(5) 0.6507(4) 0.050(3) Uani 1.00 d .
C(05) C 0.510(1) 0.1470(5) 0.6396(4) 0.045(3) Uani 1.00 d .
C(06) C 0.620(1) 0.0317(5) 0.7284(5) 0.052(3) Uani 1.00 d .
C(07) C 0.7125(9) 0.0665(4) 0.8220(5) 0.044(3) Uani 1.00 d .
C(08) C 0.749(1) -0.0686(5) 0.7992(5) 0.063(3) Uani 1.00 d .
C(09) C 0.643(1) -0.0894(5) 0.8896(6) 0.069(4) Uani 1.00 d .
C(11) C 0.526(1) 0.1532(4) 0.7598(4) 0.037(3) Uani 1.00 d .
C(12) C 0.4599(10) 0.1481(4) 0.8110(4) 0.032(2) Uani 1.00 d .
C(21) C 0.3288(9) 0.0398(4) 0.8757(4) 0.033(2) Uani 1.00 d .
C(22) C 0.2867(9) 0.0888(4) 0.8600(4) 0.032(2) Uani 1.00 d .
C(30) C 0.168(1) 0.1335(6) 0.5491(5) 0.070(4) Uani 1.00 d .
C(31) C 0.029(1) 0.1342(5) 0.5684(5) 0.048(3) Uani 1.00 d .
C(32) C -0.009(1) 0.0803(5) 0.5757(4) 0.049(3) Uani 1.00 d .
C(33) C 0.105(1) 0.0476(5) 0.5613(5) 0.059(3) Uani 1.00 d .
C(34) C 0.215(1) 0.0804(6) 0.5467(5) 0.057(3) Uani 1.00 d .
C(35) C 0.246(1) 0.1813(7) 0.5332(5) 0.088(5) Uani 1.00 d .
C(36) C -0.060(1) 0.1809(6) 0.5758(6) 0.079(4) Uani 1.00 d .
C(37) C -0.153(1) 0.0621(6) 0.5914(5) 0.084(5) Uani 1.00 d .
C(38) C 0.108(2) -0.0099(6) 0.5630(5) 0.089(5) Uani 1.00 d .
C(39) C 0.348(2) 0.0615(8) 0.5231(5) 0.103(6) Uani 1.00 d .
C(40) C 0.520(1) -0.1673(5) 0.8248(6) 0.064(4) Uani 1.00 d .
C(41) C 0.590(1) -0.1599(5) 0.7771(5) 0.056(3) Uani 1.00 d .
C(42) C 0.512(1) -0.1212(5) 0.7440(5) 0.056(3) Uani 1.00 d .
C(43) C 0.395(1) -0.1067(5) 0.7719(6) 0.067(4) Uani 1.00 d .
C(44) C 0.402(1) -0.1340(5) 0.8215(6) 0.068(4) Uani 1.00 d .
C(45) C 0.561(2) -0.2070(6) 0.8690(7) 0.105(6) Uani 1.00 d .
C(46) C 0.720(1) -0.1897(5) 0.7615(6) 0.074(4) Uani 1.00 d .
C(47) C 0.543(2) -0.1086(6) 0.6859(5) 0.081(4) Uani 1.00 d .
C(48) C 0.276(1) -0.0704(6) 0.7486(6) 0.089(5) Uani 1.00 d .
C(49) C 0.290(2) -0.1314(6) 0.8632(7) 0.098(5) Uani 1.00 d .
C(51) C -0.091(4) -0.126(2) 0.625(1) 0.2105(2) Uiso 0.85 d P
C(52) C -0.007(5) -0.162(2) 0.606(2) 0.2819(3) Uiso 0.85 d P
C(53) C 0.247(4) -0.163(2) 0.585(2) 0.2359(2) Uiso 0.85 d P
C(54) C 0.332(3) -0.128(1) 0.549(1) 0.1403(1) Uiso 0.85 d P
C(111) C 0.6506(10) 0.1877(4) 0.7566(4) 0.036(2) Uani 1.00 d .
C(112) C 0.651(1) 0.2391(4) 0.7713(5) 0.051(3) Uani 1.00 d .
C(113) C 0.766(1) 0.2722(4) 0.7655(5) 0.058(3) Uani 1.00 d .
C(114) C 0.884(1) 0.2517(5) 0.7429(6) 0.063(4) Uani 1.00 d .
C(115) C 0.887(1) 0.1999(5) 0.7259(5) 0.055(3) Uani 1.00 d .
C(116) C 0.774(1) 0.1689(4) 0.7332(5) 0.049(3) Uani 1.00 d .
C(121) C 0.495(1) 0.1782(4) 0.8629(4) 0.038(2) Uani 1.00 d .
C(122) C 0.410(1) 0.2212(4) 0.8737(5) 0.048(3) Uani 1.00 d .
C(123) C 0.432(1) 0.2488(5) 0.9222(6) 0.065(4) Uani 1.00 d .
C(124) C 0.537(2) 0.2349(6) 0.9613(5) 0.071(4) Uani 1.00 d .
C(125) C 0.620(2) 0.1924(5) 0.9527(5) 0.072(4) Uani 1.00 d .
C(126) C 0.600(1) 0.1650(5) 0.9030(4) 0.052(3) Uani 1.00 d .
C(211) C 0.264(1) 0.0067(4) 0.9157(4) 0.037(2) Uani 1.00 d .
C(212) C 0.351(1) -0.0194(5) 0.9549(5) 0.054(3) Uani 1.00 d .
C(213) C 0.299(2) -0.0520(5) 0.9934(5) 0.067(4) Uani 1.00 d .
C(214) C 0.156(2) -0.0603(6) 0.9915(6) 0.074(4) Uani 1.00 d .
C(215) C 0.068(1) -0.0364(6) 0.9531(7) 0.076(4) Uani 1.00 d .
C(216) C 0.119(1) -0.0022(5) 0.9144(5) 0.054(3) Uani 1.00 d .
C(221) C 0.184(1) 0.1232(4) 0.8855(4) 0.039(2) Uani 1.00 d .
C(222) C 0.193(1) 0.1297(4) 0.9427(5) 0.047(3) Uani 1.00 d .
C(223) C 0.104(1) 0.1643(5) 0.9667(5) 0.061(3) Uani 1.00 d .
C(224) C 0.007(1) 0.1934(5) 0.9339(6) 0.067(4) Uani 1.00 d .
C(225) C -0.002(1) 0.1885(5) 0.8787(6) 0.062(4) Uani 1.00 d .
C(226) C 0.085(1) 0.1530(5) 0.8536(5) 0.052(3) Uani 1.00 d .
H(1) H 0.3456 0.1739 0.5353 0.0875 Uiso 1.00 calc .
H(2) H 0.2283 0.2093 0.5578 0.0875 Uiso 1.00 calc .
H(3) H 0.2139 0.1910 0.4965 0.0875 Uiso 1.00 calc .
H(4) H -0.0011 0.2103 0.5861 0.0786 Uiso 1.00 calc .
H(5) H -0.1222 0.1740 0.6042 0.0786 Uiso 1.00 calc .
H(6) H -0.1159 0.1884 0.5423 0.0786 Uiso 1.00 calc .
H(7) H -0.1856 0.0854 0.6186 0.0838 Uiso 1.00 calc .
H(8) H -0.1457 0.0274 0.6059 0.0838 Uiso 1.00 calc .
H(9) H -0.2195 0.0626 0.5595 0.0838 Uiso 1.00 calc .
H(10) H 0.0479 -0.0222 0.5897 0.0890 Uiso 1.00 calc .
H(11) H 0.2037 -0.0213 0.5726 0.0890 Uiso 1.00 calc .
H(12) H 0.0762 -0.0234 0.5276 0.0890 Uiso 1.00 calc .
H(13) H 0.3986 0.0382 0.5487 0.1034 Uiso 1.00 calc .
H(14) H 0.4075 0.0908 0.5162 0.1034 Uiso 1.00 calc .
H(15) H 0.3239 0.0431 0.4894 0.1034 Uiso 1.00 calc .
H(16) H 0.5586 -0.1909 0.9043 0.1053 Uiso 1.00 calc .
H(17) H 0.6524 -0.2206 0.8645 0.1053 Uiso 1.00 calc .
H(18) H 0.4922 -0.2353 0.8662 0.1053 Uiso 1.00 calc .
H(19) H 0.7188 -0.2245 0.7764 0.0737 Uiso 1.00 calc .
H(20) H 0.8040 -0.1719 0.7759 0.0737 Uiso 1.00 calc .
H(21) H 0.7188 -0.1916 0.7223 0.0737 Uiso 1.00 calc .
H(22) H 0.6421 -0.1030 0.6844 0.0811 Uiso 1.00 calc .
H(23) H 0.4915 -0.0777 0.6739 0.0811 Uiso 1.00 calc .
H(24) H 0.5127 -0.1374 0.6625 0.0811 Uiso 1.00 calc .
H(25) H 0.3137 -0.0458 0.7240 0.0888 Uiso 1.00 calc .
H(26) H 0.2376 -0.0519 0.7781 0.0888 Uiso 1.00 calc .
H(27) H 0.2033 -0.0908 0.7293 0.0888 Uiso 1.00 calc .
H(28) H 0.2416 -0.0987 0.8598 0.0977 Uiso 1.00 calc .
H(29) H 0.3368 -0.1345 0.8996 0.0977 Uiso 1.00 calc .
H(30) H 0.2248 -0.1597 0.8568 0.0977 Uiso 1.00 calc .
H(31) H 0.5661 0.2525 0.7862 0.0635 Uiso 1.00 calc .
H(32) H 0.7660 0.3086 0.7775 0.0686 Uiso 1.00 calc .
H(33) H 0.9643 0.2747 0.7389 0.0759 Uiso 1.00 calc .
H(34) H 0.9693 0.1863 0.7082 0.0704 Uiso 1.00 calc .
H(35) H 0.7761 0.1323 0.7214 0.0591 Uiso 1.00 calc .
H(36) H 0.3363 0.2321 0.8463 0.0582 Uiso 1.00 calc .
H(37) H 0.3710 0.2778 0.9294 0.0747 Uiso 1.00 calc .
H(38) H 0.5515 0.2551 0.9949 0.0820 Uiso 1.00 calc .
H(39) H 0.6925 0.1811 0.9804 0.0830 Uiso 1.00 calc .
H(40) H 0.6614 0.1356 0.8957 0.0623 Uiso 1.00 calc .
H(41) H 0.4529 -0.0146 0.9551 0.0646 Uiso 1.00 calc .
H(42) H 0.3615 -0.0690 1.0213 0.0799 Uiso 1.00 calc .
H(43) H 0.1127 -0.0833 1.0174 0.0899 Uiso 1.00 calc .
H(44) H -0.0337 -0.0430 0.9533 0.0884 Uiso 1.00 calc .
H(45) H 0.0527 0.0152 0.8876 0.0632 Uiso 1.00 calc .
H(46) H 0.2628 0.1095 0.9654 0.0551 Uiso 1.00 calc .
H(47) H 0.1108 0.1670 1.0070 0.0766 Uiso 1.00 calc .
H(48) H -0.0539 0.2172 0.9512 0.0826 Uiso 1.00 calc .
H(49) H -0.0674 0.2100 0.8564 0.0721 Uiso 1.00 calc .
H(50) H 0.0782 0.1488 0.8143 0.0635 Uiso 1.00 calc .

loop_
_atom_site_aniso_label
_atom_site_aniso_U_11
_atom_site_aniso_U_22
_atom_site_aniso_U_33
_atom_site_aniso_U_12
_atom_site_aniso_U_13
_atom_site_aniso_U_23
Ru(1) 0.0342(4) 0.0442(5) 0.0342(4) -0.0002(4) 0.0052(4) 0.0035(4)
Ru(2) 0.0337(4) 0.0356(5) 0.0368(5) 0.0018(4) 0.0056(4) 0.0020(4)
Fe(1) 0.0401(8) 0.0485(10) 0.0372(9) -0.0001(8) 0.0016(7) 0.0033(8)
Fe(2) 0.0471(9) 0.0382(9) 0.056(1) 0.0078(8) 0.0010(8) -0.0018(8)
O(01) 0.037(4) 0.040(4) 0.030(4) -0.008(3) -0.004(3) -0.008(3)
O(02) 0.051(5) 0.092(7) 0.061(5) -0.014(5) 0.004(4) 0.010(5)
O(03) 0.037(4) 0.037(5) 0.075(6) 0.001(4) 0.011(4) 0.005(4)
O(04) 0.085(7) 0.062(6) 0.070(6) 0.024(5) -0.013(5) -0.024(5)
O(05) 0.044(5) 0.095(7) 0.051(5) 0.005(5) 0.021(4) 0.018(5)
O(06) 0.056(5) 0.073(6) 0.048(5) 0.015(5) 0.009(4) -0.002(4)
O(07) 0.037(4) 0.068(6) 0.085(6) 0.006(4) -0.005(4) -0.002(5)
O(08) 0.064(6) 0.098(8) 0.105(8) 0.020(6) 0.019(6) 0.010(6)
O(09) 0.133(10) 0.127(10) 0.061(6) 0.033(8) -0.022(7) 0.020(7)
C(01) 0.037(5) 0.038(6) 0.037(6) 0.009(5) 0.004(5) 0.003(5)
C(1) 0.042(6) 0.024(5) 0.038(6) 0.002(5) 0.001(5) -0.005(5)
C(2) 0.045(6) 0.039(6) 0.036(6) -0.005(5) 0.009(5) 0.002(5)
C(02) 0.054(7) 0.058(9) 0.045(7) -0.011(6) 0.006(6) 0.002(6)
C(03) 0.032(5) 0.043(7) 0.035(6) -0.006(5) 0.005(5) 0.003(5)
C(04) 0.059(7) 0.061(9) 0.029(6) 0.007(7) -0.006(5) 0.012(6)
C(05) 0.037(6) 0.065(8) 0.032(6) 0.012(6) -0.002(5) -0.004(6)
C(06) 0.060(8) 0.041(7) 0.055(8) -0.007(6) 0.007(6) 0.001(6)
C(07) 0.013(4) 0.039(6) 0.084(8) 0.008(5) 0.021(5) 0.015(6)
C(08) 0.061(8) 0.062(8) 0.068(9) 0.006(7) 0.021(7) -0.018(7)
C(09) 0.068(9) 0.062(9) 0.075(10) 0.014(7) -0.013(8) 0.002(8)
C(11) 0.040(6) 0.039(6) 0.032(6) 0.016(5) 0.006(5) 0.020(5)
C(12) 0.032(5) 0.022(5) 0.043(6) -0.004(4) 0.007(5) -0.008(5)
C(21) 0.030(5) 0.036(6) 0.033(5) 0.006(5) 0.004(4) 0.008(5)
C(22) 0.031(5) 0.036(6) 0.029(5) -0.005(5) 0.009(4) -0.011(5)
C(30) 0.052(8) 0.11(1) 0.050(8) 0.002(8) -0.008(6) 0.036(8)
C(31) 0.044(6) 0.051(8) 0.047(7) -0.003(6) -0.006(5) 0.001(6)
C(32) 0.060(7) 0.047(8) 0.040(6) 0.005(6) -0.002(6) -0.006(5)
C(33) 0.092(10) 0.045(7) 0.037(6) -0.007(7) -0.016(7) -0.016(6)
C(34) 0.054(7) 0.08(1) 0.036(6) -0.007(7) 0.003(6) 0.010(6)
C(35) 0.068(9) 0.14(1) 0.059(9) -0.014(10) 0.007(7) 0.045(9)
C(36) 0.061(8) 0.10(1) 0.071(9) 0.015(8) -0.020(7) 0.003(9)
C(37) 0.064(9) 0.12(1) 0.063(9) -0.040(9) 0.000(7) 0.017(9)
C(38) 0.11(1) 0.10(1) 0.057(9) 0.004(10) -0.041(8) -0.025(8)
C(39) 0.10(1) 0.17(2) 0.043(8) 0.02(1) 0.024(8) -0.020(10)
C(40) 0.063(8) 0.046(8) 0.09(1) 0.009(7) 0.021(8) -0.003(7)
C(41) 0.056(8) 0.046(7) 0.068(9) 0.007(6) 0.018(7) -0.008(6)
C(42) 0.063(8) 0.032(6) 0.069(8) 0.006(6) -0.012(7) 0.005(6)
C(43) 0.051(7) 0.039(7) 0.11(1) 0.003(6) -0.021(8) -0.037(8)
C(44) 0.067(9) 0.045(8) 0.09(1) -0.006(7) 0.012(9) -0.014(8)
C(45) 0.18(2) 0.045(9) 0.10(1) 0.02(1) 0.06(1) 0.002(8)
C(46) 0.077(9) 0.060(9) 0.09(1) 0.012(7) 0.016(8) 0.001(8)
C(47) 0.12(1) 0.08(1) 0.047(8) 0.019(9) -0.001(8) -0.007(7)
C(48) 0.074(9) 0.069(10) 0.12(1) 0.037(8) -0.030(9) -0.045(9)
C(49) 0.11(1) 0.050(9) 0.14(1) -0.020(8) 0.06(1) -0.021(9)
C(111) 0.033(5) 0.047(7) 0.030(5) 0.001(5) 0.008(4) 0.012(5)
C(112) 0.048(7) 0.036(7) 0.069(8) -0.010(6) 0.005(6) 0.008(6)
C(113) 0.051(7) 0.034(7) 0.086(10) -0.007(6) -0.008(7) 0.004(6)
C(114) 0.038(6) 0.072(10) 0.079(9) -0.019(7) 0.001(6) 0.031(8)
C(115) 0.051(7) 0.063(9) 0.052(7) -0.018(7) 0.003(6) 0.004(6)
C(116) 0.037(6) 0.048(7) 0.063(8) 0.010(6) 0.016(6) 0.009(6)
C(121) 0.031(5) 0.040(6) 0.041(6) -0.004(5) -0.004(5) 0.008(5)
C(122) 0.057(7) 0.038(7) 0.049(7) 0.008(6) 0.003(6) -0.003(5)
C(123) 0.071(9) 0.056(8) 0.072(9) -0.001(7) 0.029(8) -0.030(7)
C(124) 0.10(1) 0.060(9) 0.054(8) 0.000(8) -0.002(8) -0.021(7)
C(125) 0.09(1) 0.059(9) 0.062(9) 0.006(8) -0.011(8) -0.014(7)
C(126) 0.054(7) 0.060(8) 0.039(6) 0.023(6) -0.005(6) -0.007(6)
C(211) 0.041(6) 0.026(6) 0.045(6) 0.003(5) 0.008(5) -0.002(5)
C(212) 0.071(8) 0.040(7) 0.051(7) -0.013(6) 0.013(6) 0.008(6)
C(213) 0.082(10) 0.053(9) 0.068(9) 0.004(7) 0.009(8) 0.021(7)
C(214) 0.09(1) 0.062(10) 0.072(9) -0.002(9) 0.038(9) 0.011(8)
C(215) 0.061(9) 0.064(10) 0.11(1) -0.004(7) 0.034(9) 0.012(9)
C(216) 0.051(7) 0.055(8) 0.058(8) 0.008(6) 0.015(6) 0.024(6)
C(221) 0.050(6) 0.039(6) 0.031(5) -0.004(5) 0.015(5) -0.004(5)
C(222) 0.043(6) 0.042(7) 0.057(7) 0.012(5) 0.010(6) 0.022(6)
C(223) 0.064(8) 0.063(9) 0.059(8) 0.007(7) 0.018(7) 0.000(7)
C(224) 0.067(9) 0.062(9) 0.078(10) 0.020(7) 0.040(8) 0.001(8)
C(225) 0.040(7) 0.072(9) 0.074(9) 0.024(6) 0.003(7) 0.001(8)
C(226) 0.045(7) 0.061(8) 0.050(7) 0.010(6) 0.004(6) 0.006(6)

loop_
_atom_type_symbol
_atom_type_description
_atom_type_scat_dispersion_real
_atom_type_scat_dispersion_imag
_atom_type_scat_source
C C 0.003 0.002
;International Tables for Crystallography
(1992, Vol. C, Tables 4.2.6.8 and 6.1.1.4)
;
H H 0.000 0.000
;International Tables for Crystallography
(1992, Vol. C, Table 6.1.1.4)
;
O O 0.011 0.006
;International Tables for Crystallography
(1992, Vol. C, Tables 4.2.6.8 and 6.1.1.4)
;
Ru Ru -1.259 0.836
;International Tables for Crystallography
(1992, Vol. C, Tables 4.2.6.8 and 6.1.1.4)
;
Fe Fe 0.346 0.844
;International Tables for Crystallography
(1992, Vol. C, Tables 4.2.6.8 and 6.1.1.4)
;

loop_
_geom_angle_atom_site_label_1
_geom_angle_atom_site_label_2
_geom_angle_atom_site_label_3
_geom_angle
_geom_angle_publ_flag
Ru(2) Ru(1) Fe(1) 130.72(5) yes
Ru(2) Ru(1) O(01) 49.7(2) yes
Ru(2) Ru(1) C(03) 145.9(3) yes
Ru(2) Ru(1) C(04) 97.3(3) yes
Ru(2) Ru(1) C(05) 120.1(3) yes
Ru(2) Ru(1) C(11) 52.0(3) yes
Fe(1) Ru(1) O(01) 91.2(2) yes
Fe(1) Ru(1) C(03) 46.5(3) yes
Fe(1) Ru(1) C(04) 44.3(3) yes
Fe(1) Ru(1) C(05) 97.4(3) yes
Fe(1) Ru(1) C(11) 158.5(3) yes
O(01) Ru(1) C(03) 98.2(3) yes
O(01) Ru(1) C(04) 86.4(4) yes
O(01) Ru(1) C(05) 169.9(4) yes
O(01) Ru(1) C(11) 76.7(3) yes
C(03) Ru(1) C(04) 90.8(4) yes
C(03) Ru(1) C(05) 91.6(4) yes
C(03) Ru(1) C(11) 117.0(4) yes
C(04) Ru(1) C(05) 96.1(5) yes
C(04) Ru(1) C(11) 149.0(4) yes
C(05) Ru(1) C(11) 96.7(4) yes
Ru(1) Ru(2) O(01) 47.0(2) yes
Ru(1) Ru(2) C(01) 71.1(3) yes
Ru(1) Ru(2) C(1) 128.5(2) yes
Ru(1) Ru(2) C(2) 134.6(2) yes
Ru(1) Ru(2) C(06) 79.8(4) yes
Ru(1) Ru(2) C(07) 136.4(4) yes
Ru(1) Ru(2) C(11) 46.1(2) yes
Ru(1) Ru(2) C(12) 69.4(2) yes
O(01) Ru(2) C(01) 36.3(3) yes
O(01) Ru(2) C(1) 82.8(3) yes
O(01) Ru(2) C(2) 100.3(3) yes
O(01) Ru(2) C(06) 110.3(4) yes
O(01) Ru(2) C(07) 162.2(4) yes
O(01) Ru(2) C(11) 71.0(3) yes
O(01) Ru(2) C(12) 62.7(3) yes
C(01) Ru(2) C(1) 73.2(4) yes
C(01) Ru(2) C(2) 101.2(4) yes
C(01) Ru(2) C(06) 146.3(4) yes
C(01) Ru(2) C(07) 126.2(4) yes
C(01) Ru(2) C(11) 65.6(4) yes
C(01) Ru(2) C(12) 36.8(3) yes
C(1) Ru(2) C(2) 29.2(3) yes
C(1) Ru(2) C(06) 115.3(4) yes
C(1) Ru(2) C(07) 94.8(4) yes
C(1) Ru(2) C(11) 137.2(4) yes
C(1) Ru(2) C(12) 100.9(3) yes
C(2) Ru(2) C(06) 87.2(4) yes
C(2) Ru(2) C(07) 85.2(4) yes
C(2) Ru(2) C(11) 166.4(3) yes
C(2) Ru(2) C(12) 129.9(3) yes
C(06) Ru(2) C(07) 86.8(5) yes
C(06) Ru(2) C(11) 105.5(4) yes
C(06) Ru(2) C(12) 142.4(4) yes
C(07) Ru(2) C(11) 100.2(4) yes
C(07) Ru(2) C(12) 100.8(4) yes
C(11) Ru(2) C(12) 37.0(3) yes
Ru(1) Fe(1) C(02) 92.7(4) yes
Ru(1) Fe(1) C(03) 48.6(3) yes
Ru(1) Fe(1) C(04) 50.0(4) yes
Ru(1) Fe(1) C(30) 113.2(4) yes
Ru(1) Fe(1) C(31) 138.8(3) yes
Ru(1) Fe(1) C(32) 178.2(3) yes
Ru(1) Fe(1) C(33) 141.2(4) yes
Ru(1) Fe(1) C(34) 113.8(3) yes
C(02) Fe(1) C(03) 93.0(5) yes
C(02) Fe(1) C(04) 93.3(5) yes
C(02) Fe(1) C(30) 148.1(5) yes
C(02) Fe(1) C(31) 109.0(5) yes
C(02) Fe(1) C(32) 88.7(5) yes
C(02) Fe(1) C(33) 106.5(5) yes
C(02) Fe(1) C(34) 144.9(5) yes
C(03) Fe(1) C(04) 98.6(5) yes
C(03) Fe(1) C(30) 91.0(5) yes
C(03) Fe(1) C(31) 94.4(4) yes
C(03) Fe(1) C(32) 130.1(4) yes
C(03) Fe(1) C(33) 155.8(4) yes
C(03) Fe(1) C(34) 121.7(5) yes
C(04) Fe(1) C(30) 117.4(5) yes
C(04) Fe(1) C(31) 153.5(5) yes
C(04) Fe(1) C(32) 131.1(5) yes
C(04) Fe(1) C(33) 94.5(5) yes
C(04) Fe(1) C(34) 87.4(5) yes
C(30) Fe(1) C(31) 39.1(5) yes
C(30) Fe(1) C(32) 65.1(5) yes
C(30) Fe(1) C(33) 64.9(5) yes
C(30) Fe(1) C(34) 39.0(6) yes
C(31) Fe(1) C(32) 39.4(4) yes
C(31) Fe(1) C(33) 66.1(5) yes
C(31) Fe(1) C(34) 66.1(5) yes
C(32) Fe(1) C(33) 39.2(5) yes
C(32) Fe(1) C(34) 65.4(4) yes
C(33) Fe(1) C(34) 38.6(5) yes
C(2) Fe(2) C(08) 97.7(5) yes
C(2) Fe(2) C(09) 89.1(5) yes
C(2) Fe(2) C(40) 137.6(5) yes
C(2) Fe(2) C(41) 150.5(4) yes
C(2) Fe(2) C(42) 111.2(4) yes
C(2) Fe(2) C(43) 86.7(4) yes
C(2) Fe(2) C(44) 99.6(5) yes
C(08) Fe(2) C(09) 94.4(6) yes
C(08) Fe(2) C(40) 124.6(6) yes
C(08) Fe(2) C(41) 93.3(6) yes
C(08) Fe(2) C(42) 95.8(5) yes
C(08) Fe(2) C(43) 129.7(6) yes
C(08) Fe(2) C(44) 157.9(6) yes
C(09) Fe(2) C(40) 90.0(6) yes
C(09) Fe(2) C(41) 117.3(6) yes
C(09) Fe(2) C(42) 155.7(6) yes
C(09) Fe(2) C(43) 135.8(6) yes
C(09) Fe(2) C(44) 99.5(6) yes
C(40) Fe(2) C(41) 38.8(5) yes
C(40) Fe(2) C(42) 66.1(5) yes
C(40) Fe(2) C(43) 65.4(5) yes
C(40) Fe(2) C(44) 39.0(5) yes
C(41) Fe(2) C(42) 40.2(5) yes
C(41) Fe(2) C(43) 65.5(5) yes
C(41) Fe(2) C(44) 65.1(5) yes
C(42) Fe(2) C(43) 38.6(5) yes
C(42) Fe(2) C(44) 65.1(5) yes
C(43) Fe(2) C(44) 38.7(6) yes
Ru(1) O(01) Ru(2) 83.2(2) yes
Ru(1) O(01) C(01) 116.7(6) yes
Ru(2) O(01) C(01) 70.7(5) yes
C(52) O(51) C(53) 131(3) yes
Ru(2) C(01) O(01) 73.0(5) yes
Ru(2) C(01) C(12) 76.1(6) yes
Ru(2) C(01) C(22) 117.7(7) yes
O(01) C(01) C(12) 114.8(9) yes
O(01) C(01) C(22) 118.2(8) yes
C(12) C(01) C(22) 127.0(9) yes
Ru(2) C(1) C(2) 87.3(7) yes
Ru(2) C(1) C(21) 115.5(7) yes
C(2) C(1) C(21) 155(1) yes
Ru(2) C(2) Fe(2) 134.5(5) yes
Ru(2) C(2) C(1) 63.5(6) yes
Fe(2) C(2) C(1) 162.0(9) yes
Fe(1) C(02) O(02) 174.2(10) yes
Ru(1) C(03) Fe(1) 84.9(4) yes
Ru(1) C(03) O(03) 136.8(8) yes
Fe(1) C(03) O(03) 138.3(8) yes
Ru(1) C(04) Fe(1) 85.7(5) yes
Ru(1) C(04) O(04) 133.9(9) yes
Fe(1) C(04) O(04) 140.4(9) yes
Ru(1) C(05) O(05) 178(1) yes
Ru(2) C(06) O(06) 176.8(10) yes
Ru(2) C(07) O(07) 178.8(10) yes
Fe(2) C(08) O(08) 176(1) yes
Fe(2) C(09) O(09) 178(1) yes
Ru(1) C(11) Ru(2) 81.8(3) yes
Ru(1) C(11) C(12) 113.0(6) yes
Ru(1) C(11) C(111) 125.8(7) yes
Ru(2) C(11) C(12) 71.7(5) yes
Ru(2) C(11) C(111) 124.1(7) yes
C(12) C(11) C(111) 120.0(8) yes
Ru(2) C(12) C(01) 67.2(5) yes
Ru(2) C(12) C(11) 71.3(5) yes
Ru(2) C(12) C(121) 129.3(7) yes
C(01) C(12) C(11) 115.0(8) yes
C(01) C(12) C(121) 117.6(9) yes
C(11) C(12) C(121) 127.4(8) yes
C(1) C(21) C(22) 117.4(9) yes
C(1) C(21) C(211) 116.1(9) yes
C(22) C(21) C(211) 126.3(9) yes
C(01) C(22) C(21) 114.3(8) yes
C(01) C(22) C(221) 118.1(8) yes
C(21) C(22) C(221) 127.6(9) yes
Fe(1) C(30) C(31) 70.2(7) yes
Fe(1) C(30) C(34) 69.2(7) yes
Fe(1) C(30) C(35) 127.8(9) yes
C(31) C(30) C(34) 108(1) yes
C(31) C(30) C(35) 124(1) yes
C(34) C(30) C(35) 127(1) yes
Fe(1) C(31) C(30) 70.7(7) yes
Fe(1) C(31) C(32) 69.3(6) yes
Fe(1) C(31) C(36) 127.4(8) yes
C(30) C(31) C(32) 106(1) yes
C(30) C(31) C(36) 126(1) yes
C(32) C(31) C(36) 127(1) yes
Fe(1) C(32) C(31) 71.3(6) yes
Fe(1) C(32) C(33) 71.1(7) yes
Fe(1) C(32) C(37) 127.6(8) yes
C(31) C(32) C(33) 108(1) yes
C(31) C(32) C(37) 124(1) yes
C(33) C(32) C(37) 126(1) yes
Fe(1) C(33) C(32) 69.7(6) yes
Fe(1) C(33) C(34) 69.9(7) yes
Fe(1) C(33) C(38) 124.4(8) yes
C(32) C(33) C(34) 107(1) yes
C(32) C(33) C(38) 126(1) yes
C(34) C(33) C(38) 125(1) yes
Fe(1) C(34) C(30) 71.8(7) yes
Fe(1) C(34) C(33) 71.4(7) yes
Fe(1) C(34) C(39) 130.7(8) yes
C(30) C(34) C(33) 108(1) yes
C(30) C(34) C(39) 126(1) yes
C(33) C(34) C(39) 124(1) yes
Fe(2) C(40) C(41) 70.2(7) yes
Fe(2) C(40) C(44) 70.0(7) yes
Fe(2) C(40) C(45) 128.6(10) yes
C(41) C(40) C(44) 107(1) yes
C(41) C(40) C(45) 125(1) yes
C(44) C(40) C(45) 127(1) yes
Fe(2) C(41) C(40) 70.9(7) yes
Fe(2) C(41) C(42) 70.0(7) yes
Fe(2) C(41) C(46) 127.2(8) yes
C(40) C(41) C(42) 107(1) yes
C(40) C(41) C(46) 125(1) yes
C(42) C(41) C(46) 126(1) yes
Fe(2) C(42) C(41) 69.9(7) yes
Fe(2) C(42) C(43) 71.6(8) yes
Fe(2) C(42) C(47) 132.0(9) yes
C(41) C(42) C(43) 107(1) yes
C(41) C(42) C(47) 122(1) yes
C(43) C(42) C(47) 128(1) yes
Fe(2) C(43) C(42) 69.8(7) yes
Fe(2) C(43) C(44) 69.6(8) yes
Fe(2) C(43) C(48) 129.8(9) yes
C(42) C(43) C(44) 107(1) yes
C(42) C(43) C(48) 124(1) yes
C(44) C(43) C(48) 127(1) yes
Fe(2) C(44) C(40) 71.0(8) yes
Fe(2) C(44) C(43) 71.8(8) yes
Fe(2) C(44) C(49) 127.5(10) yes
C(40) C(44) C(43) 109(1) yes
C(40) C(44) C(49) 125(1) yes
C(43) C(44) C(49) 124(1) yes
O(51) C(52) C(51) 108(4) yes
O(51) C(53) C(54) 114(3) yes
C(11) C(111) C(112) 122.8(9) yes
C(11) C(111) C(116) 120.4(9) yes
C(112) C(111) C(116) 116.7(10) yes
C(111) C(112) C(113) 122(1) yes
C(112) C(113) C(114) 118(1) yes
C(113) C(114) C(115) 121(1) yes
C(114) C(115) C(116) 118(1) yes
C(111) C(116) C(115) 122(1) yes
C(12) C(121) C(122) 118.0(8) yes
C(12) C(121) C(126) 125.0(9) yes
C(122) C(121) C(126) 116.8(10) yes
C(121) C(122) C(123) 120(1) yes
C(122) C(123) C(124) 121(1) yes
C(123) C(124) C(125) 119(1) yes
C(124) C(125) C(126) 119(1) yes
C(121) C(126) C(125) 122(1) yes
C(21) C(211) C(212) 118.8(9) yes
C(21) C(211) C(216) 123.0(9) yes
C(212) C(211) C(216) 118(1) yes
C(211) C(212) C(213) 122(1) yes
C(212) C(213) C(214) 118(1) yes
C(213) C(214) C(215) 120(1) yes
C(214) C(215) C(216) 121(1) yes
C(211) C(216) C(215) 118(1) yes
C(22) C(221) C(222) 120.0(9) yes
C(22) C(221) C(226) 121.3(9) yes
C(222) C(221) C(226) 118.4(10) yes
C(221) C(222) C(223) 120.5(10) yes
C(222) C(223) C(224) 119(1) yes
C(223) C(224) C(225) 121(1) yes
C(224) C(225) C(226) 120(1) yes
C(221) C(226) C(225) 119(1) yes

loop_
_geom_bond_atom_site_label_1
_geom_bond_atom_site_label_2
_geom_bond_distance
_geom_bond_publ_flag
Ru(1) Ru(2) 2.866(1) yes
Ru(1) Fe(1) 2.658(2) yes
Ru(1) O(01) 2.111(6) yes
Ru(1) C(03) 2.002(10) yes
Ru(1) C(04) 2.04(1) yes
Ru(1) C(05) 1.84(1) yes
Ru(1) C(11) 2.087(9) yes
Ru(2) O(01) 2.203(6) yes
Ru(2) C(01) 2.173(10) yes
Ru(2) C(1) 2.254(10) yes
Ru(2) C(2) 2.52(1) yes
Ru(2) C(06) 1.90(1) yes
Ru(2) C(07) 1.806(9) yes
Ru(2) C(11) 2.283(10) yes
Ru(2) C(12) 2.288(9) yes
Fe(1) C(02) 1.75(1) yes
Fe(1) C(03) 1.94(1) yes
Fe(1) C(04) 1.86(1) yes
Fe(1) C(30) 2.15(1) yes
Fe(1) C(31) 2.15(1) yes
Fe(1) C(32) 2.12(1) yes
Fe(1) C(33) 2.14(1) yes
Fe(1) C(34) 2.12(1) yes
Fe(2) C(2) 1.91(1) yes
Fe(2) C(08) 1.74(1) yes
Fe(2) C(09) 1.75(1) yes
Fe(2) C(40) 2.11(1) yes
Fe(2) C(41) 2.10(1) yes
Fe(2) C(42) 2.10(1) yes
Fe(2) C(43) 2.13(1) yes
Fe(2) C(44) 2.10(1) yes
O(01) C(01) 1.36(1) yes
O(02) C(02) 1.17(1) yes
O(03) C(03) 1.18(1) yes
O(04) C(04) 1.21(2) yes
O(05) C(05) 1.16(1) yes
O(06) C(06) 1.15(1) yes
O(07) C(07) 1.17(1) yes
O(08) C(08) 1.17(2) yes
O(09) C(09) 1.16(2) yes
O(51) C(52) 1.36(6) yes
O(51) C(53) 1.40(5) yes
C(01) C(12) 1.41(1) yes
C(01) C(22) 1.49(1) yes
C(1) C(2) 1.23(1) yes
C(1) C(21) 1.44(1) yes
C(11) C(12) 1.45(1) yes
C(11) C(111) 1.48(1) yes
C(12) C(121) 1.50(1) yes
C(21) C(22) 1.36(1) yes
C(21) C(211) 1.47(1) yes
C(22) C(221) 1.49(1) yes
C(30) C(31) 1.44(2) yes
C(30) C(34) 1.43(2) yes
C(30) C(35) 1.49(2) yes
C(31) C(32) 1.44(2) yes
C(31) C(36) 1.48(2) yes
C(32) C(33) 1.43(2) yes
C(32) C(37) 1.52(2) yes
C(33) C(34) 1.41(2) yes
C(33) C(38) 1.47(2) yes
C(34) C(39) 1.51(2) yes
C(40) C(41) 1.40(2) yes
C(40) C(44) 1.40(2) yes
C(40) C(45) 1.51(2) yes
C(41) C(42) 1.44(2) yes
C(41) C(46) 1.52(2) yes
C(42) C(43) 1.40(2) yes
C(42) C(47) 1.51(2) yes
C(43) C(44) 1.40(2) yes
C(43) C(48) 1.53(2) yes
C(44) C(49) 1.53(2) yes
C(51) C(52) 1.32(6) yes
C(53) C(54) 1.52(5) yes
C(111) C(112) 1.36(2) yes
C(111) C(116) 1.43(1) yes
C(112) C(113) 1.40(2) yes
C(113) C(114) 1.39(2) yes
C(114) C(115) 1.39(2) yes
C(115) C(116) 1.35(2) yes
C(121) C(122) 1.40(2) yes
C(121) C(126) 1.38(1) yes
C(122) C(123) 1.38(2) yes
C(123) C(124) 1.37(2) yes
C(124) C(125) 1.37(2) yes
C(125) C(126) 1.40(2) yes
C(211) C(212) 1.39(2) yes
C(211) C(216) 1.39(2) yes
C(212) C(213) 1.38(2) yes
C(213) C(214) 1.38(2) yes
C(214) C(215) 1.35(2) yes
C(215) C(216) 1.41(2) yes
C(221) C(222) 1.41(1) yes
C(221) C(226) 1.40(1) yes
C(222) C(223) 1.39(2) yes
C(223) C(224) 1.38(2) yes
C(224) C(225) 1.35(2) yes
C(225) C(226) 1.40(2) yes

loop_
_geom_contact_atom_site_label_1
_geom_contact_atom_site_label_2
_geom_contact_distance
_geom_contact_site_symmetry_2
Ru(1) Ru(2) 2.866(1) .
Ru(1) Fe(1) 2.658(2) .
Ru(2) C(2) 2.52(1) .
O(02) O(06) 3.44(1) 1_455
O(02) C(116) 3.56(1) 1_455
O(03) C(46) 3.27(2) 2_656
O(03) C(115) 3.35(1) 1_455
O(03) C(45) 3.40(2) 2_656
O(06) C(37) 3.39(2) 1_655
O(07) C(226) 3.33(1) 1_655
O(07) C(216) 3.58(1) 1_655
O(09) C(222) 3.28(1) 3_657
O(09) C(223) 3.58(2) 3_657
C(38) C(38) 3.60(3) 3_556
C(41) C(112) 3.58(2) 2_646
C(43) C(113) 3.54(2) 2_646
C(44) C(113) 3.50(2) 2_646
C(53) C(124) 3.56(4) 2_646
C(212) C(212) 3.58(2) 3_657
C(214) C(215) 3.59(2) 3_557
C(215) C(215) 3.30(3) 3_557
